data_7111654
loop_
_publ_author_name
'Conrad, Eamonn'
'Burford, Neil'
'McDonald, Robert'
'Ferguson, Michael J.'

_publ_section_title
;
 Bismuthenium-pnictonium dications [R&#x2032;BiPnR3]2+ (Pn = As, Sb)
 containing carbenoid bismuth centers and rare Bi--Sb bonds
;
_journal_issue 25
_journal_name_full 'Chemical Communications'
_journal_page_first 4598
_journal_page_last 4600
_journal_paper_doi 10.1039/c0cc00111b
_journal_volume 46
_journal_year 2010
_chemical_formula_sum 'C100 H84 As4 Bi4 Cl8 F12 O12 S4'
_chemical_formula_weight 3253.11
_chemical_name_systematic
;
?
;
_space_group_IT_number 2
_symmetry_cell_setting triclinic
_symmetry_space_group_name_Hall '-P 1'
_symmetry_space_group_name_H-M 'P -1'
_atom_sites_solution_hydrogens geom
_atom_sites_solution_primary direct
_atom_sites_solution_secondary difmap
_audit_creation_method SHELXL-97
_cell_angle_alpha 67.5168(9)
_cell_angle_beta 74.1484(9)
_cell_angle_gamma 76.2140(10)
_cell_formula_units_Z 1
_cell_length_a 11.4407(9)
_cell_length_b 15.4984(13)
_cell_length_c 18.1472(15)
_cell_measurement_reflns_used 9817
_cell_measurement_temperature 173(2)
_cell_measurement_theta_max 27.54
_cell_measurement_theta_min 2.45
_cell_volume 2827.5(4)
_computing_cell_refinement 'Bruker SAINT'
_computing_data_collection 'Bruker APEX2'
_computing_data_reduction 'Bruker SAINT'
_computing_molecular_graphics 'Bruker SHELXTL'
_computing_publication_material 'Bruker SHELXTL'
_computing_structure_refinement 'SHELXL-97 (Sheldrick, 2008)'
_computing_structure_solution 'SHELXS-97 (Sheldrick, 2008)'
_diffrn_ambient_temperature 173(2)
_diffrn_measured_fraction_theta_full 0.985
_diffrn_measured_fraction_theta_max 0.985
_diffrn_measurement_device_type 'Bruker APEX-II CCD'
_diffrn_measurement_method '\w scans'
_diffrn_radiation_monochromator graphite
_diffrn_radiation_source 'fine-focus sealed tube'
_diffrn_radiation_type MoK\a
_diffrn_radiation_wavelength 0.71073
_diffrn_reflns_av_R_equivalents 0.0200
_diffrn_reflns_av_sigmaI/netI 0.0281
_diffrn_reflns_limit_h_max 14
_diffrn_reflns_limit_h_min -14
_diffrn_reflns_limit_k_max 20
_diffrn_reflns_limit_k_min -20
_diffrn_reflns_limit_l_max 23
_diffrn_reflns_limit_l_min -23
_diffrn_reflns_number 24994
_diffrn_reflns_theta_full 27.55
_diffrn_reflns_theta_max 27.55
_diffrn_reflns_theta_min 1.44
_exptl_absorpt_coefficient_mu 7.704
_exptl_absorpt_correction_T_max 0.2947
_exptl_absorpt_correction_T_min 0.1027
_exptl_absorpt_correction_type numerical
_exptl_absorpt_process_details 'SADABS (Sheldrick, 2008)'
_exptl_crystal_colour yellow
_exptl_crystal_density_diffrn 1.911
_exptl_crystal_density_method 'not measured'
_exptl_crystal_description fragment
_exptl_crystal_F_000 1552
_exptl_crystal_size_max 0.552
_exptl_crystal_size_mid 0.291
_exptl_crystal_size_min 0.228
_refine_diff_density_max 2.590
_refine_diff_density_min -0.704
_refine_diff_density_rms 0.137
_refine_ls_extinction_method none
_refine_ls_goodness_of_fit_ref 1.041
_refine_ls_hydrogen_treatment constr
_refine_ls_matrix_type full
_refine_ls_number_parameters 650
_refine_ls_number_reflns 12865
_refine_ls_number_restraints 12
_refine_ls_restrained_S_all 1.041
_refine_ls_R_factor_all 0.0331
_refine_ls_R_factor_gt 0.0292
_refine_ls_shift/su_max 0.003
_refine_ls_shift/su_mean 0.000
_refine_ls_structure_factor_coef Fsqd
_refine_ls_weighting_details 'calc w=1/[\s^2^(Fo^2^)+(0.0435P)^2^+9.6797P] where P=(Fo^2^+2Fc^2^)/3'
_refine_ls_weighting_scheme calc
_refine_ls_wR_factor_gt 0.0835
_refine_ls_wR_factor_ref 0.0854
_reflns_number_gt 11607
_reflns_number_total 12865
_reflns_threshold_expression I>2\s(I)
_cod_data_source_file C0CC00111Bsup1.cif
_cod_data_source_block dal08f3
_cod_depositor_comments
;
The following automatic conversions were performed:

'_symmetry_cell_setting' value 'Triclinic' changed to 'triclinic'
according to /home/saulius/struct/CIF-dictionaries/cif_core.dic
dictionary named 'cif_core.dic' version 2.4.2 from 2011-04-26.

Automatic conversion script
Id: cif_fix_values 1891 2012-01-12 08:04:46Z andrius 
;
_cod_original_sg_symbol_H-M P-1
_cod_database_code 7111654

loop_
_symmetry_equiv_pos_as_xyz
'x, y, z'
'-x, -y, -z'

loop_
_atom_site_label
_atom_site_type_symbol
_atom_site_fract_x
_atom_site_fract_y
_atom_site_fract_z
_atom_site_U_iso_or_equiv
_atom_site_adp_type
_atom_site_occupancy
_atom_site_symmetry_multiplicity
_atom_site_calc_flag
_atom_site_refinement_flags
Bi1 Bi 0.476149(14) 0.669097(11) 0.479127(10) 0.02254(5) Uani 1 1 d .
Bi2 Bi 0.410328(15) 0.562582(11) 0.759704(10) 0.02438(5) Uani 1 1 d .
As1 As 0.31019(4) 0.82375(3) 0.39643(3) 0.02491(9) Uani 1 1 d .
As2 As 0.21191(4) 0.68741(3) 0.82309(3) 0.02575(10) Uani 1 1 d .
Cl1 Cl 0.61921(10) 0.78319(7) 0.45312(7) 0.0278(2) Uani 1 1 d .
Cl2 Cl 0.34149(10) 0.71933(7) 0.60097(6) 0.0284(2) Uani 1 1 d .
Cl3 Cl 0.56094(10) 0.63740(8) 0.78725(7) 0.0296(2) Uani 1 1 d .
Cl4 Cl 0.36959(11) 0.43786(7) 0.89924(6) 0.0296(2) Uani 1 1 d .
S1 S 0.68929(10) 0.56074(8) 0.35125(7) 0.0267(2) Uani 1 1 d .
S2 S 0.64484(10) 0.46043(8) 0.63995(7) 0.0254(2) Uani 1 1 d .
F11 F 0.9029(4) 0.4741(3) 0.3833(3) 0.0703(12) Uani 1 1 d .
F12 F 0.8373(4) 0.5964(3) 0.4179(3) 0.0736(13) Uani 1 1 d .
F13 F 0.9069(3) 0.6093(4) 0.2925(3) 0.0760(13) Uani 1 1 d .
F21 F 0.8759(3) 0.4759(3) 0.5733(2) 0.0600(10) Uani 1 1 d .
F22 F 0.8455(3) 0.3728(3) 0.6920(2) 0.0573(10) Uani 1 1 d .
F23 F 0.8066(3) 0.5202(3) 0.6774(3) 0.0717(13) Uani 1 1 d .
O11 O 0.6289(3) 0.6567(2) 0.3421(2) 0.0340(7) Uani 1 1 d .
O12 O 0.7111(4) 0.5342(3) 0.2806(2) 0.0461(10) Uani 1 1 d .
O13 O 0.6365(4) 0.4944(3) 0.4270(2) 0.0448(9) Uani 1 1 d .
O21 O 0.5825(3) 0.4348(3) 0.7243(2) 0.0385(8) Uani 1 1 d .
O22 O 0.6065(4) 0.5585(2) 0.5935(2) 0.0405(9) Uani 1 1 d .
O23 O 0.6548(3) 0.3920(2) 0.6027(2) 0.0330(7) Uani 1 1 d .
C10 C 0.8437(5) 0.5603(5) 0.3614(4) 0.0435(13) Uani 1 1 d .
C11 C 0.3088(5) 0.8312(3) 0.2874(3) 0.0294(9) Uani 1 1 d .
C12 C 0.4170(5) 0.8033(4) 0.2407(3) 0.0399(12) Uani 1 1 d .
H12 H 0.4909 0.7840 0.2609 0.048 Uiso 1 1 calc R
C13 C 0.4183(6) 0.8036(4) 0.1644(4) 0.0484(14) Uani 1 1 d .
H13 H 0.4929 0.7841 0.1321 0.058 Uiso 1 1 calc R
C14 C 0.3102(7) 0.8324(4) 0.1351(4) 0.0505(15) Uani 1 1 d .
H14 H 0.3109 0.8329 0.0825 0.061 Uiso 1 1 calc R
C15 C 0.2037(7) 0.8599(5) 0.1813(4) 0.0546(16) Uani 1 1 d .
H15 H 0.1302 0.8799 0.1607 0.066 Uiso 1 1 calc R
C16 C 0.2011(5) 0.8590(4) 0.2585(3) 0.0419(12) Uani 1 1 d .
H16 H 0.1260 0.8774 0.2910 0.050 Uiso 1 1 calc R
C20 C 0.8027(4) 0.4576(4) 0.6461(4) 0.0365(11) Uani 1 1 d .
C21 C 0.3369(4) 0.9467(3) 0.3869(3) 0.0285(9) Uani 1 1 d .
C22 C 0.3408(6) 1.0198(4) 0.3128(3) 0.0438(13) Uani 1 1 d .
H22 H 0.3282 1.0102 0.2670 0.053 Uiso 1 1 calc R
C23 C 0.3632(6) 1.1070(4) 0.3057(4) 0.0498(15) Uani 1 1 d .
H23 H 0.3645 1.1575 0.2552 0.060 Uiso 1 1 calc R
C24 C 0.3837(5) 1.1205(4) 0.3717(4) 0.0399(12) Uani 1 1 d .
H24 H 0.4014 1.1798 0.3660 0.048 Uiso 1 1 calc R
C25 C 0.3786(5) 1.0484(4) 0.4458(3) 0.0351(11) Uani 1 1 d .
H25 H 0.3907 1.0586 0.4914 0.042 Uiso 1 1 calc R
C26 C 0.3556(5) 0.9605(3) 0.4539(3) 0.0332(10) Uani 1 1 d .
H26 H 0.3529 0.9104 0.5047 0.040 Uiso 1 1 calc R
C31 C 0.1438(4) 0.8109(3) 0.4563(3) 0.0279(9) Uani 1 1 d .
C32 C 0.0795(5) 0.8659(4) 0.5045(3) 0.0369(11) Uani 1 1 d .
H32 H 0.1162 0.9131 0.5074 0.044 Uiso 1 1 calc R
C33 C -0.0381(5) 0.8510(4) 0.5478(4) 0.0449(13) Uani 1 1 d .
H33 H -0.0822 0.8888 0.5801 0.054 Uiso 1 1 calc R
C34 C -0.0922(5) 0.7823(4) 0.5448(4) 0.0425(13) Uani 1 1 d .
H34 H -0.1725 0.7723 0.5756 0.051 Uiso 1 1 calc R
C35 C -0.0296(5) 0.7280(4) 0.4971(4) 0.0507(15) Uani 1 1 d .
H35 H -0.0672 0.6813 0.4941 0.061 Uiso 1 1 calc R
C36 C 0.0889(5) 0.7421(4) 0.4535(4) 0.0439(13) Uani 1 1 d .
H36 H 0.1326 0.7040 0.4213 0.053 Uiso 1 1 calc R
C41 C 0.0648(4) 0.6434(3) 0.8291(3) 0.0308(10) Uani 1 1 d .
C42 C 0.0360(5) 0.6520(4) 0.7564(4) 0.0403(12) Uani 1 1 d .
H42 H 0.0857 0.6825 0.7057 0.048 Uiso 1 1 calc R
C43 C -0.0655(6) 0.6160(4) 0.7583(4) 0.0462(13) Uani 1 1 d .
H43 H -0.0865 0.6237 0.7087 0.055 Uiso 1 1 calc R
C44 C -0.1358(6) 0.5690(5) 0.8316(4) 0.0535(16) Uani 1 1 d .
H44 H -0.2043 0.5437 0.8327 0.064 Uiso 1 1 calc R
C45 C -0.1059(6) 0.5590(5) 0.9039(4) 0.0592(18) Uani 1 1 d .
H45 H -0.1537 0.5262 0.9545 0.071 Uiso 1 1 calc R
C46 C -0.0066(5) 0.5968(5) 0.9028(4) 0.0487(15) Uani 1 1 d .
H46 H 0.0125 0.5906 0.9525 0.058 Uiso 1 1 calc R
C51 C 0.2025(5) 0.6872(4) 0.9314(3) 0.0344(10) Uani 1 1 d .
C52 C 0.1017(7) 0.7384(5) 0.9672(4) 0.0561(17) Uani 1 1 d .
H52 H 0.0391 0.7753 0.9380 0.067 Uiso 1 1 calc R
C53 C 0.0931(9) 0.7353(6) 1.0458(4) 0.072(2) Uani 1 1 d .
H53 H 0.0239 0.7697 1.0706 0.087 Uiso 1 1 calc R
C54 C 0.1833(7) 0.6832(5) 1.0875(4) 0.0571(18) Uani 1 1 d .
H54 H 0.1755 0.6803 1.1419 0.069 Uiso 1 1 calc R
C55 C 0.2862(7) 0.6343(5) 1.0516(4) 0.0511(15) Uani 1 1 d .
H55 H 0.3503 0.6001 1.0802 0.061 Uiso 1 1 calc R
C56 C 0.2948(5) 0.6358(4) 0.9730(3) 0.0401(12) Uani 1 1 d .
H56 H 0.3642 0.6014 0.9483 0.048 Uiso 1 1 calc R
C61 C 0.1934(5) 0.8196(3) 0.7550(3) 0.0309(10) Uani 1 1 d .
C62 C 0.2950(5) 0.8656(4) 0.7311(4) 0.0422(13) Uani 1 1 d .
H62 H 0.3689 0.8333 0.7496 0.051 Uiso 1 1 calc R
C63 C 0.2876(7) 0.9589(4) 0.6801(4) 0.0561(17) Uani 1 1 d .
H63 H 0.3564 0.9909 0.6643 0.067 Uiso 1 1 calc R
C64 C 0.1820(7) 1.0055(4) 0.6522(4) 0.0569(18) Uani 1 1 d .
H64 H 0.1781 1.0694 0.6168 0.068 Uiso 1 1 calc R
C65 C 0.0808(7) 0.9596(4) 0.6757(4) 0.0545(17) Uani 1 1 d .
H65 H 0.0077 0.9920 0.6562 0.065 Uiso 1 1 calc R
C66 C 0.0858(6) 0.8668(4) 0.7273(4) 0.0444(13) Uani 1 1 d .
H66 H 0.0162 0.8356 0.7438 0.053 Uiso 1 1 calc R
C1S C 0.7687(8) 0.8220(7) 0.1653(4) 0.097(4) Uani 1 1 d D
H1S H 0.7385 0.7642 0.1978 0.116 Uiso 1 1 calc R
C2S C 0.7728(9) 0.8563(6) 0.0836(4) 0.087(3) Uani 1 1 d D
H2S H 0.7434 0.8236 0.0592 0.104 Uiso 1 1 calc R
C3S C 0.8194(9) 0.9379(6) 0.0372(5) 0.087(3) Uani 1 1 d D
H3S H 0.8258 0.9602 -0.0202 0.104 Uiso 1 1 calc R
C4S C 0.8569(9) 0.9880(7) 0.0716(5) 0.086(3) Uani 1 1 d D
H4S H 0.8862 1.0462 0.0392 0.103 Uiso 1 1 calc R
C5S C 0.8516(11) 0.9529(8) 0.1534(5) 0.116(4) Uani 1 1 d D
H5S H 0.8788 0.9866 0.1781 0.139 Uiso 1 1 calc R
C6S C 0.8079(11) 0.8703(8) 0.2005(6) 0.122(5) Uani 1 1 d D
H6S H 0.8047 0.8466 0.2576 0.146 Uiso 1 1 calc R
C7S C 0.3851(8) 0.0655(5) 0.0998(5) 0.077(2) Uani 1 1 d D
H7S H 0.3717 0.0054 0.1040 0.092 Uiso 1 1 calc R
C8S C 0.5016(8) 0.0807(8) 0.0898(6) 0.110(4) Uani 1 1 d D
H8S H 0.5683 0.0306 0.0898 0.132 Uiso 1 1 calc R
C9S C 0.5228(12) 0.1677(8) 0.0799(7) 0.132(6) Uani 1 1 d D
H9S H 0.6035 0.1791 0.0739 0.159 Uiso 1 1 calc R
C10S C 0.4250(13) 0.2379(7) 0.0788(6) 0.133(7) Uani 1 1 d D
H10S H 0.4393 0.2999 0.0683 0.160 Uiso 1 1 calc R
C11S C 0.3074(13) 0.2227(7) 0.0921(8) 0.153(7) Uani 1 1 d D
H11S H 0.2406 0.2724 0.0932 0.184 Uiso 1 1 calc R
C12S C 0.2875(10) 0.1348(7) 0.1037(8) 0.118(4) Uani 1 1 d D
H12S H 0.2062 0.1221 0.1145 0.141 Uiso 1 1 calc R

loop_
_atom_site_aniso_label
_atom_site_aniso_U_11
_atom_site_aniso_U_22
_atom_site_aniso_U_33
_atom_site_aniso_U_23
_atom_site_aniso_U_13
_atom_site_aniso_U_12
Bi1 0.02313(8) 0.02107(8) 0.02551(9) -0.01062(6) -0.00491(6) -0.00262(6)
Bi2 0.02615(9) 0.02315(8) 0.02410(9) -0.00853(6) -0.00683(6) -0.00135(6)
As1 0.0271(2) 0.0228(2) 0.0267(2) -0.01137(17) -0.00717(17) -0.00033(16)
As2 0.0249(2) 0.0261(2) 0.0265(2) -0.01025(17) -0.00466(17) -0.00259(16)
Cl1 0.0253(5) 0.0214(5) 0.0457(6) -0.0189(4) -0.0068(4) -0.0078(4)
Cl2 0.0359(6) 0.0250(5) 0.0189(5) -0.0086(4) -0.0042(4) 0.0056(4)
Cl3 0.0219(5) 0.0308(5) 0.0435(6) -0.0170(5) -0.0107(4) -0.0056(4)
Cl4 0.0451(6) 0.0214(5) 0.0153(4) -0.0006(4) -0.0051(4) -0.0032(4)
S1 0.0213(5) 0.0319(6) 0.0300(6) -0.0135(4) -0.0032(4) -0.0066(4)
S2 0.0208(5) 0.0238(5) 0.0360(6) -0.0135(4) -0.0106(4) -0.0004(4)
F11 0.046(2) 0.074(3) 0.099(3) -0.044(3) -0.035(2) 0.0249(19)
F12 0.055(2) 0.102(3) 0.105(3) -0.073(3) -0.043(2) 0.008(2)
F13 0.0354(19) 0.102(3) 0.088(3) -0.025(3) 0.004(2) -0.035(2)
F21 0.0352(18) 0.081(3) 0.066(2) -0.032(2) 0.0074(16) -0.0231(18)
F22 0.0429(19) 0.066(2) 0.065(2) -0.0246(19) -0.0337(18) 0.0169(17)
F23 0.042(2) 0.095(3) 0.123(4) -0.083(3) -0.024(2) -0.006(2)
O11 0.0292(17) 0.0334(18) 0.0372(19) -0.0112(15) -0.0058(14) -0.0031(14)
O12 0.038(2) 0.071(3) 0.045(2) -0.037(2) -0.0050(17) -0.0096(19)
O13 0.045(2) 0.0338(19) 0.045(2) -0.0085(17) 0.0037(17) -0.0103(16)
O21 0.0346(19) 0.0362(19) 0.041(2) -0.0173(16) 0.0019(15) -0.0027(15)
O22 0.049(2) 0.0262(17) 0.052(2) -0.0119(16) -0.0278(18) 0.0028(15)
O23 0.0317(17) 0.0335(18) 0.042(2) -0.0191(15) -0.0140(15) -0.0021(14)
C10 0.025(2) 0.060(4) 0.056(3) -0.030(3) -0.012(2) -0.004(2)
C11 0.039(3) 0.024(2) 0.028(2) -0.0106(18) -0.0108(19) -0.0012(18)
C12 0.047(3) 0.037(3) 0.029(2) -0.010(2) -0.008(2) 0.004(2)
C13 0.067(4) 0.040(3) 0.034(3) -0.018(2) 0.000(3) -0.005(3)
C14 0.080(5) 0.049(3) 0.032(3) -0.016(2) -0.009(3) -0.025(3)
C15 0.060(4) 0.070(4) 0.045(3) -0.015(3) -0.025(3) -0.019(3)
C16 0.037(3) 0.052(3) 0.040(3) -0.018(3) -0.012(2) -0.002(2)
C20 0.025(2) 0.048(3) 0.051(3) -0.031(3) -0.011(2) -0.004(2)
C21 0.029(2) 0.023(2) 0.033(2) -0.0116(18) -0.0040(18) -0.0025(17)
C22 0.065(4) 0.039(3) 0.030(3) -0.015(2) -0.004(2) -0.015(3)
C23 0.072(4) 0.035(3) 0.035(3) -0.006(2) 0.002(3) -0.020(3)
C24 0.037(3) 0.033(3) 0.049(3) -0.020(2) 0.007(2) -0.013(2)
C25 0.034(3) 0.032(2) 0.045(3) -0.020(2) -0.009(2) -0.0021(19)
C26 0.039(3) 0.026(2) 0.035(3) -0.0130(19) -0.010(2) -0.0003(19)
C31 0.026(2) 0.027(2) 0.031(2) -0.0117(18) -0.0077(18) 0.0010(17)
C32 0.038(3) 0.039(3) 0.039(3) -0.022(2) -0.007(2) -0.003(2)
C33 0.038(3) 0.050(3) 0.048(3) -0.028(3) 0.000(2) 0.001(2)
C34 0.028(2) 0.043(3) 0.048(3) -0.013(2) -0.003(2) 0.000(2)
C35 0.035(3) 0.047(3) 0.076(4) -0.032(3) -0.001(3) -0.009(2)
C36 0.032(3) 0.043(3) 0.063(4) -0.033(3) 0.003(2) -0.006(2)
C41 0.024(2) 0.029(2) 0.040(3) -0.012(2) -0.0057(19) -0.0040(17)
C42 0.040(3) 0.046(3) 0.041(3) -0.020(2) -0.005(2) -0.013(2)
C43 0.045(3) 0.049(3) 0.054(3) -0.019(3) -0.017(3) -0.013(3)
C44 0.039(3) 0.050(3) 0.070(4) -0.006(3) -0.021(3) -0.017(3)
C45 0.038(3) 0.070(4) 0.054(4) 0.006(3) -0.010(3) -0.026(3)
C46 0.035(3) 0.066(4) 0.036(3) -0.002(3) -0.012(2) -0.014(3)
C51 0.043(3) 0.031(2) 0.030(2) -0.012(2) -0.007(2) -0.008(2)
C52 0.069(4) 0.057(4) 0.041(3) -0.028(3) -0.009(3) 0.009(3)
C53 0.100(6) 0.069(5) 0.044(4) -0.031(4) -0.001(4) -0.002(4)
C54 0.093(5) 0.058(4) 0.032(3) -0.020(3) -0.008(3) -0.030(4)
C55 0.074(4) 0.051(3) 0.038(3) -0.008(3) -0.021(3) -0.027(3)
C56 0.048(3) 0.045(3) 0.036(3) -0.014(2) -0.013(2) -0.017(2)
C61 0.038(3) 0.026(2) 0.027(2) -0.0097(18) -0.0069(19) 0.0003(18)
C62 0.040(3) 0.032(3) 0.044(3) -0.011(2) 0.001(2) -0.003(2)
C63 0.064(4) 0.032(3) 0.053(4) -0.008(3) 0.011(3) -0.009(3)
C64 0.085(5) 0.031(3) 0.041(3) -0.008(2) -0.006(3) 0.002(3)
C65 0.075(4) 0.039(3) 0.051(4) -0.018(3) -0.031(3) 0.015(3)
C66 0.049(3) 0.037(3) 0.053(3) -0.020(3) -0.025(3) 0.006(2)
C1S 0.066(5) 0.096(7) 0.070(6) 0.013(5) 0.010(4) -0.005(5)
C2S 0.082(6) 0.087(6) 0.071(6) 0.001(5) -0.013(5) -0.026(5)
C3S 0.104(7) 0.089(6) 0.056(5) -0.002(4) -0.016(5) -0.032(5)
C4S 0.089(6) 0.091(7) 0.073(6) -0.028(5) 0.000(5) -0.024(5)
C5S 0.110(9) 0.162(13) 0.083(7) -0.072(8) -0.002(6) -0.002(8)
C6S 0.103(9) 0.181(14) 0.048(5) -0.023(7) -0.003(5) -0.001(9)
C7S 0.114(7) 0.049(4) 0.074(5) -0.017(4) -0.021(5) -0.026(5)
C8S 0.115(9) 0.122(10) 0.079(7) -0.051(7) 0.027(6) -0.022(7)
C9S 0.181(14) 0.157(13) 0.067(6) -0.032(8) 0.037(8) -0.123(12)
C10S 0.31(2) 0.062(6) 0.057(5) 0.002(5) -0.067(10) -0.079(10)
C11S 0.25(2) 0.086(9) 0.145(13) -0.045(9) -0.135(14) 0.046(11)
C12S 0.139(11) 0.110(9) 0.141(11) -0.060(8) -0.082(9) 0.004(8)

loop_
_atom_type_symbol
_atom_type_description
_atom_type_scat_dispersion_real
_atom_type_scat_dispersion_imag
_atom_type_scat_source
C C 0.0033 0.0016 'International Tables Vol C Tables 4.2.6.8 and 6.1.1.4'
H H 0.0000 0.0000 'International Tables Vol C Tables 4.2.6.8 and 6.1.1.4'
O O 0.0106 0.0060 'International Tables Vol C Tables 4.2.6.8 and 6.1.1.4'
F F 0.0171 0.0103 'International Tables Vol C Tables 4.2.6.8 and 6.1.1.4'
S S 0.1246 0.1234 'International Tables Vol C Tables 4.2.6.8 and 6.1.1.4'
Cl Cl 0.1484 0.1585 'International Tables Vol C Tables 4.2.6.8 and 6.1.1.4'
As As 0.0499 2.0058 'International Tables Vol C Tables 4.2.6.8 and 6.1.1.4'
Bi Bi -4.1077 10.2566 'International Tables Vol C Tables 4.2.6.8 and 6.1.1.4'

loop_
_geom_angle_atom_site_label_1
_geom_angle_atom_site_label_2
_geom_angle_atom_site_label_3
_geom_angle
_geom_angle_site_symmetry_1
_geom_angle_site_symmetry_3
Cl1 Bi1 Cl2 89.93(4) . .
Cl1 Bi1 O11 78.19(8) . .
Cl2 Bi1 O11 166.87(8) . .
Cl1 Bi1 O22 82.90(9) . .
Cl2 Bi1 O22 81.29(9) . .
O11 Bi1 O22 102.50(12) . .
Cl1 Bi1 O13 153.41(9) . 2_666
Cl2 Bi1 O13 79.51(9) . 2_666
O11 Bi1 O13 113.62(11) . 2_666
O22 Bi1 O13 71.47(12) . 2_666
Cl1 Bi1 As1 89.21(3) . .
Cl2 Bi1 As1 79.92(3) . .
O11 Bi1 As1 94.18(7) . .
O22 Bi1 As1 159.61(8) . .
O13 Bi1 As1 112.49(9) 2_666 .
Cl1 Bi1 O23 142.08(8) . 2_666
Cl2 Bi1 O23 114.98(8) . 2_666
O11 Bi1 O23 73.02(11) . 2_666
O22 Bi1 O23 126.86(10) . 2_666
O13 Bi1 O23 63.54(12) 2_666 2_666
As1 Bi1 O23 69.16(7) . 2_666
Cl4 Bi2 Cl3 97.34(4) . .
Cl4 Bi2 O21 84.75(9) . .
Cl3 Bi2 O21 91.66(9) . .
Cl4 Bi2 O12 83.87(10) . 2_666
Cl3 Bi2 O12 169.45(9) . 2_666
O21 Bi2 O12 77.98(12) . 2_666
Cl4 Bi2 As2 87.12(3) . .
Cl3 Bi2 As2 88.56(3) . .
O21 Bi2 As2 171.83(8) . .
O12 Bi2 As2 101.98(9) 2_666 .
Cl4 Bi2 Cl2 155.81(4) . .
Cl3 Bi2 Cl2 100.73(4) . .
O21 Bi2 Cl2 110.52(9) . .
O12 Bi2 Cl2 81.32(10) 2_666 .
As2 Bi2 Cl2 77.44(2) . .
C31 As1 C21 106.19(19) . .
C31 As1 C11 105.0(2) . .
C21 As1 C11 106.3(2) . .
C31 As1 Bi1 109.36(14) . .
C21 As1 Bi1 114.12(14) . .
C11 As1 Bi1 115.15(14) . .
C41 As2 C51 105.6(2) . .
C41 As2 C61 105.4(2) . .
C51 As2 C61 105.5(2) . .
C41 As2 Bi2 104.59(14) . .
C51 As2 Bi2 118.16(16) . .
C61 As2 Bi2 116.41(14) . .
Bi1 Cl2 Bi2 106.94(3) . .
O12 S1 O13 115.8(3) . .
O12 S1 O11 115.3(2) . .
O13 S1 O11 111.6(2) . .
O12 S1 C10 103.2(3) . .
O13 S1 C10 105.1(3) . .
O11 S1 C10 104.1(2) . .
O23 S2 O21 114.8(2) . .
O23 S2 O22 116.7(2) . .
O21 S2 O22 112.4(2) . .
O23 S2 C20 104.3(2) . .
O21 S2 C20 102.5(2) . .
O22 S2 C20 104.0(2) . .
S1 O11 Bi1 111.91(19) . .
S1 O12 Bi2 131.7(2) . 2_666
S2 O21 Bi2 114.9(2) . .
S2 O22 Bi1 143.1(2) . .
F13 C10 F11 108.0(5) . .
F13 C10 F12 109.2(5) . .
F11 C10 F12 107.9(5) . .
F13 C10 S1 111.0(4) . .
F11 C10 S1 110.8(4) . .
F12 C10 S1 109.9(4) . .
C12 C11 C16 120.3(5) . .
C12 C11 As1 118.4(4) . .
C16 C11 As1 121.3(4) . .
C11 C12 C13 119.9(6) . .
C12 C13 C14 119.7(6) . .
C15 C14 C13 120.2(6) . .
C14 C15 C16 120.6(6) . .
C11 C16 C15 119.3(6) . .
F23 C20 F22 109.3(5) . .
F23 C20 F21 108.7(5) . .
F22 C20 F21 107.5(4) . .
F23 C20 S2 110.3(4) . .
F22 C20 S2 109.8(4) . .
F21 C20 S2 111.1(4) . .
C22 C21 C26 120.3(5) . .
C22 C21 As1 119.9(4) . .
C26 C21 As1 119.8(4) . .
C21 C22 C23 119.7(5) . .
C24 C23 C22 120.2(5) . .
C25 C24 C23 120.3(5) . .
C24 C25 C26 120.1(5) . .
C21 C26 C25 119.4(5) . .
C36 C31 C32 119.3(5) . .
C36 C31 As1 118.3(4) . .
C32 C31 As1 122.3(4) . .
C33 C32 C31 119.3(5) . .
C34 C33 C32 121.1(5) . .
C33 C34 C35 120.0(5) . .
C34 C35 C36 119.4(6) . .
C31 C36 C35 120.9(5) . .
C46 C41 C42 119.5(5) . .
C46 C41 As2 122.2(4) . .
C42 C41 As2 118.1(4) . .
C43 C42 C41 119.9(5) . .
C44 C43 C42 120.4(6) . .
C43 C44 C45 119.6(6) . .
C44 C45 C46 120.4(6) . .
C41 C46 C45 120.1(6) . .
C56 C51 C52 120.1(5) . .
C56 C51 As2 120.1(4) . .
C52 C51 As2 119.7(4) . .
C53 C52 C51 119.6(7) . .
C54 C53 C52 120.4(7) . .
C53 C54 C55 120.6(6) . .
C54 C55 C56 119.5(6) . .
C51 C56 C55 119.8(6) . .
C66 C61 C62 120.1(5) . .
C66 C61 As2 122.5(4) . .
C62 C61 As2 117.3(4) . .
C63 C62 C61 119.4(6) . .
C64 C63 C62 120.6(7) . .
C63 C64 C65 120.0(6) . .
C66 C65 C64 120.3(6) . .
C65 C66 C61 119.6(6) . .
C2S C1S C6S 120.2(9) . .
C1S C2S C3S 119.5(8) . .
C4S C3S C2S 121.0(8) . .
C3S C4S C5S 118.6(9) . .
C6S C5S C4S 121.1(10) . .
C5S C6S C1S 119.5(10) . .
C12S C7S C8S 121.1(9) . .
C7S C8S C9S 120.1(10) . .
C10S C9S C8S 118.1(10) . .
C9S C10S C11S 122.4(11) . .
C12S C11S C10S 118.7(11) . .
C7S C12S C11S 119.4(10) . .

loop_
_geom_bond_atom_site_label_1
_geom_bond_atom_site_label_2
_geom_bond_distance
_geom_bond_site_symmetry_2
Bi1 Cl1 2.5193(10) .
Bi1 Cl2 2.5986(10) .
Bi1 O11 2.665(3) .
Bi1 O22 2.687(4) .
Bi1 O13 2.835(4) 2_666
Bi1 As1 2.8703(5) .
Bi1 O23 2.883(3) 2_666
Bi2 Cl4 2.5311(10) .
Bi2 Cl3 2.5357(10) .
Bi2 O21 2.576(3) .
Bi2 O12 2.666(4) 2_666
Bi2 As2 2.8985(5) .
Bi2 Cl2 3.1297(10) .
As1 C31 1.931(5) .
As1 C21 1.937(5) .
As1 C11 1.941(5) .
As2 C41 1.923(5) .
As2 C51 1.938(5) .
As2 C61 1.941(5) .
S1 O12 1.432(4) .
S1 O13 1.440(4) .
S1 O11 1.450(4) .
S1 C10 1.823(5) .
S2 O23 1.430(3) .
S2 O21 1.443(4) .
S2 O22 1.455(4) .
S2 C20 1.829(5) .
F11 C10 1.309(7) .
F12 C10 1.322(7) .
F13 C10 1.306(7) .
F21 C20 1.324(7) .
F22 C20 1.319(7) .
F23 C20 1.312(6) .
O12 Bi2 2.666(4) 2_666
C11 C12 1.375(7) .
C11 C16 1.381(7) .
C12 C13 1.379(8) .
C13 C14 1.388(10) .
C14 C15 1.356(10) .
C15 C16 1.387(8) .
C21 C22 1.386(7) .
C21 C26 1.390(7) .
C22 C23 1.386(8) .
C23 C24 1.379(9) .
C24 C25 1.379(8) .
C25 C26 1.393(7) .
C31 C36 1.383(7) .
C31 C32 1.397(7) .
C32 C33 1.383(8) .
C33 C34 1.377(8) .
C34 C35 1.379(8) .
C35 C36 1.392(8) .
C41 C46 1.386(7) .
C41 C42 1.396(8) .
C42 C43 1.391(8) .
C43 C44 1.378(9) .
C44 C45 1.388(10) .
C45 C46 1.389(8) .
C51 C56 1.376(8) .
C51 C52 1.390(8) .
C52 C53 1.384(9) .
C53 C54 1.362(11) .
C54 C55 1.385(10) .
C55 C56 1.393(8) .
C61 C66 1.389(7) .
C61 C62 1.390(8) .
C62 C63 1.384(8) .
C63 C64 1.370(10) .
C64 C65 1.385(11) .
C65 C66 1.381(8) .
C1S C2S 1.361(3) .
C1S C6S 1.361(4) .
C2S C3S 1.361(3) .
C3S C4S 1.361(3) .
C4S C5S 1.361(4) .
C5S C6S 1.361(4) .
C7S C12S 1.361(4) .
C7S C8S 1.361(4) .
C8S C9S 1.362(4) .
C9S C10S 1.361(4) .
C10S C11S 1.361(4) .
C11S C12S 1.361(4) .

loop_
_geom_torsion_atom_site_label_1
_geom_torsion_atom_site_label_2
_geom_torsion_atom_site_label_3
_geom_torsion_atom_site_label_4
_geom_torsion
_geom_torsion_site_symmetry_1
_geom_torsion_site_symmetry_4
Cl1 Bi1 As1 C31 -137.46(15) . .
Cl2 Bi1 As1 C31 -47.38(15) . .
O11 Bi1 As1 C31 144.44(17) . .
O22 Bi1 As1 C31 -70.5(3) . .
O13 Bi1 As1 C31 26.73(17) 2_666 .
O23 Bi1 As1 C31 74.39(17) 2_666 .
Cl1 Bi1 As1 C21 -18.69(16) . .
Cl2 Bi1 As1 C21 71.38(16) . .
O11 Bi1 As1 C21 -96.79(17) . .
O22 Bi1 As1 C21 48.2(3) . .
O13 Bi1 As1 C21 145.50(18) 2_666 .
O23 Bi1 As1 C21 -166.84(17) 2_666 .
Cl1 Bi1 As1 C11 104.63(17) . .
Cl2 Bi1 As1 C11 -165.29(17) . .
O11 Bi1 As1 C11 26.53(18) . .
O22 Bi1 As1 C11 171.6(3) . .
O13 Bi1 As1 C11 -91.18(19) 2_666 .
O23 Bi1 As1 C11 -43.52(18) 2_666 .
Cl4 Bi2 As2 C41 -74.58(16) . .
Cl3 Bi2 As2 C41 -172.00(16) . .
O21 Bi2 As2 C41 -80.3(6) . .
O12 Bi2 As2 C41 8.52(19) 2_666 .
Cl2 Bi2 As2 C41 86.67(16) . .
Cl4 Bi2 As2 C51 42.46(18) . .
Cl3 Bi2 As2 C51 -54.96(18) . .
O21 Bi2 As2 C51 36.7(6) . .
O12 Bi2 As2 C51 125.6(2) 2_666 .
Cl2 Bi2 As2 C51 -156.29(17) . .
Cl4 Bi2 As2 C61 169.57(17) . .
Cl3 Bi2 As2 C61 72.15(17) . .
O21 Bi2 As2 C61 163.8(6) . .
O12 Bi2 As2 C61 -107.3(2) 2_666 .
Cl2 Bi2 As2 C61 -29.18(17) . .
Cl1 Bi1 Cl2 Bi2 -100.79(4) . .
O11 Bi1 Cl2 Bi2 -125.9(3) . .
O22 Bi1 Cl2 Bi2 -17.96(9) . .
O13 Bi1 Cl2 Bi2 54.66(9) 2_666 .
As1 Bi1 Cl2 Bi2 170.01(4) . .
O23 Bi1 Cl2 Bi2 108.78(8) 2_666 .
Cl4 Bi2 Cl2 Bi1 -124.48(7) . .
Cl3 Bi2 Cl2 Bi1 97.89(4) . .
O21 Bi2 Cl2 Bi1 2.01(10) . .
O12 Bi2 Cl2 Bi1 -71.62(9) 2_666 .
As2 Bi2 Cl2 Bi1 -176.04(4) . .
O12 S1 O11 Bi1 144.7(2) . .
O13 S1 O11 Bi1 9.8(3) . .
C10 S1 O11 Bi1 -103.1(2) . .
Cl1 Bi1 O11 S1 122.5(2) . .
Cl2 Bi1 O11 S1 148.1(2) . .
O22 Bi1 O11 S1 42.6(2) . .
O13 Bi1 O11 S1 -32.4(2) 2_666 .
As1 Bi1 O11 S1 -149.21(18) . .
O23 Bi1 O11 S1 -82.5(2) 2_666 .
O13 S1 O12 Bi2 33.8(4) . 2_666
O11 S1 O12 Bi2 -99.2(3) . 2_666
C10 S1 O12 Bi2 148.0(3) . 2_666
O23 S2 O21 Bi2 -130.0(2) . .
O22 S2 O21 Bi2 6.5(3) . .
C20 S2 O21 Bi2 117.7(2) . .
Cl4 Bi2 O21 S2 174.6(2) . .
Cl3 Bi2 O21 S2 -88.2(2) . .
O12 Bi2 O21 S2 89.8(2) 2_666 .
As2 Bi2 O21 S2 -179.6(4) . .
Cl2 Bi2 O21 S2 13.9(2) . .
O23 S2 O22 Bi1 27.7(5) . .
O21 S2 O22 Bi1 -107.9(4) . .
C20 S2 O22 Bi1 141.9(4) . .
Cl1 Bi1 O22 S2 -154.4(4) . .
Cl2 Bi1 O22 S2 114.6(4) . .
O11 Bi1 O22 S2 -78.2(4) . .
O13 Bi1 O22 S2 32.8(4) 2_666 .
As1 Bi1 O22 S2 137.7(3) . .
O23 Bi1 O22 S2 -0.2(5) 2_666 .
O12 S1 C10 F13 50.4(5) . .
O13 S1 C10 F13 172.2(4) . .
O11 S1 C10 F13 -70.3(5) . .
O12 S1 C10 F11 -69.5(5) . .
O13 S1 C10 F11 52.2(5) . .
O11 S1 C10 F11 169.7(4) . .
O12 S1 C10 F12 171.3(5) . .
O13 S1 C10 F12 -66.9(5) . .
O11 S1 C10 F12 50.6(5) . .
C31 As1 C11 C12 -154.4(4) . .
C21 As1 C11 C12 93.3(4) . .
Bi1 As1 C11 C12 -34.1(4) . .
C31 As1 C11 C16 22.3(5) . .
C21 As1 C11 C16 -90.0(5) . .
Bi1 As1 C11 C16 142.6(4) . .
C16 C11 C12 C13 0.3(8) . .
As1 C11 C12 C13 177.0(4) . .
C11 C12 C13 C14 0.3(9) . .
C12 C13 C14 C15 -0.3(9) . .
C13 C14 C15 C16 -0.4(10) . .
C12 C11 C16 C15 -1.0(9) . .
As1 C11 C16 C15 -177.5(5) . .
C14 C15 C16 C11 1.0(10) . .
O23 S2 C20 F23 178.1(4) . .
O21 S2 C20 F23 -62.0(5) . .
O22 S2 C20 F23 55.3(5) . .
O23 S2 C20 F22 -61.3(4) . .
O21 S2 C20 F22 58.6(4) . .
O22 S2 C20 F22 175.9(4) . .
O23 S2 C20 F21 57.4(4) . .
O21 S2 C20 F21 177.4(4) . .
O22 S2 C20 F21 -65.4(4) . .
C31 As1 C21 C22 -106.4(4) . .
C11 As1 C21 C22 5.0(5) . .
Bi1 As1 C21 C22 133.0(4) . .
C31 As1 C21 C26 75.5(4) . .
C11 As1 C21 C26 -173.1(4) . .
Bi1 As1 C21 C26 -45.1(4) . .
C26 C21 C22 C23 -0.2(9) . .
As1 C21 C22 C23 -178.3(5) . .
C21 C22 C23 C24 1.1(10) . .
C22 C23 C24 C25 -1.9(9) . .
C23 C24 C25 C26 1.6(8) . .
C22 C21 C26 C25 -0.1(8) . .
As1 C21 C26 C25 178.0(4) . .
C24 C25 C26 C21 -0.6(8) . .
C21 As1 C31 C36 163.0(4) . .
C11 As1 C31 C36 50.6(5) . .
Bi1 As1 C31 C36 -73.5(4) . .
C21 As1 C31 C32 -19.6(5) . .
C11 As1 C31 C32 -132.0(4) . .
Bi1 As1 C31 C32 103.9(4) . .
C36 C31 C32 C33 -0.6(8) . .
As1 C31 C32 C33 -178.0(4) . .
C31 C32 C33 C34 0.7(9) . .
C32 C33 C34 C35 -1.0(9) . .
C33 C34 C35 C36 1.2(10) . .
C32 C31 C36 C35 0.8(9) . .
As1 C31 C36 C35 178.3(5) . .
C34 C35 C36 C31 -1.1(10) . .
C51 As2 C41 C46 -16.7(5) . .
C61 As2 C41 C46 -128.1(5) . .
Bi2 As2 C41 C46 108.7(5) . .
C51 As2 C41 C42 168.9(4) . .
C61 As2 C41 C42 57.5(4) . .
Bi2 As2 C41 C42 -65.8(4) . .
C46 C41 C42 C43 1.6(8) . .
As2 C41 C42 C43 176.2(4) . .
C41 C42 C43 C44 -2.1(9) . .
C42 C43 C44 C45 0.9(10) . .
C43 C44 C45 C46 0.6(11) . .
C42 C41 C46 C45 0.0(9) . .
As2 C41 C46 C45 -174.4(5) . .
C44 C45 C46 C41 -1.1(11) . .
C41 As2 C51 C56 122.7(4) . .
C61 As2 C51 C56 -126.0(4) . .
Bi2 As2 C51 C56 6.2(5) . .
C41 As2 C51 C52 -56.7(5) . .
C61 As2 C51 C52 54.7(5) . .
Bi2 As2 C51 C52 -173.2(4) . .
C56 C51 C52 C53 -1.8(10) . .
As2 C51 C52 C53 177.6(6) . .
C51 C52 C53 C54 0.6(12) . .
C52 C53 C54 C55 1.5(12) . .
C53 C54 C55 C56 -2.5(10) . .
C52 C51 C56 C55 0.8(9) . .
As2 C51 C56 C55 -178.6(4) . .
C54 C55 C56 C51 1.3(9) . .
C41 As2 C61 C66 6.0(5) . .
C51 As2 C61 C66 -105.5(5) . .
Bi2 As2 C61 C66 121.4(4) . .
C41 As2 C61 C62 -171.2(4) . .
C51 As2 C61 C62 77.3(4) . .
Bi2 As2 C61 C62 -55.8(4) . .
C66 C61 C62 C63 0.5(8) . .
As2 C61 C62 C63 177.7(5) . .
C61 C62 C63 C64 -1.0(10) . .
C62 C63 C64 C65 0.7(10) . .
C63 C64 C65 C66 0.1(10) . .
C64 C65 C66 C61 -0.6(9) . .
C62 C61 C66 C65 0.3(8) . .
As2 C61 C66 C65 -176.8(4) . .
C6S C1S C2S C3S 1.8(16) . .
C1S C2S C3S C4S -3.0(16) . .
C2S C3S C4S C5S 2.6(16) . .
C3S C4S C5S C6S -1.1(17) . .
C4S C5S C6S C1S -0.1(19) . .
C2S C1S C6S C5S -0.3(18) . .
C12S C7S C8S C9S -3.1(17) . .
C7S C8S C9S C10S -1.2(17) . .
C8S C9S C10S C11S 4.1(18) . .
C9S C10S C11S C12S -2.7(19) . .
C8S C7S C12S C11S 4.5(18) . .
C10S C11S C12S C7S -1.6(19) . .
